data_4340670
loop_
_publ_author_name
'Yi, Wei'
'Matsushita, Yoshitaka'
'Sato, Akira'
'Kosuda, Kosuke'
'Yoshitake, Michiko'
'Belik, Alexei A.'

_publ_section_title
;
 Bi3Cr2.91O11: A Ferromagnetic Insulator from Cr(4+)/Cr(5+) Mixing.
;
_journal_issue 16
_journal_name_full 'Inorganic chemistry'
_journal_page_first 8362
_journal_page_last 8366
_journal_paper_doi 10.1021/ic500773b
_journal_volume 53
_journal_year 2014
_chemical_formula_sum 'Bi3 Cr2.91 O11'
_chemical_formula_weight 954.26
_chemical_name_systematic
;
 ?
;
_space_group_crystal_system cubic
_space_group_IT_number 201
_space_group_name_Hall '-P 2ab 2bc 3'
_space_group_name_H-M_alt 'P n -3'
_symmetry_space_group_name_Hall '-P 2ab 2bc 3'
_symmetry_space_group_name_H-M 'P n -3 :2'
_audit_creation_method SHELXL97
_cell_angle_alpha 90
_cell_angle_beta 90
_cell_angle_gamma 90
_cell_formula_units_Z 4
_cell_length_a 9.2181(2)
_cell_length_b 9.2181(2)
_cell_length_c 9.2181(2)
_cell_measurement_reflns_used 894
_cell_measurement_temperature 293(2)
_cell_measurement_theta_max 31.815
_cell_measurement_theta_min 3.125
_cell_volume 783.29(3)
_computing_cell_refinement 'SAINT-Plus (Bruker, 1999)'
_computing_data_collection 'SMART (Bruker, 1999)'
_computing_data_reduction 'SAINT-Plus (Bruker, 1999)'
_computing_structure_refinement 'SHELXL97 (Sheldrick, 2008)'
_diffrn_ambient_temperature 293(2)
_diffrn_measured_fraction_theta_full 0.980
_diffrn_measured_fraction_theta_max 0.990
_diffrn_measurement_device_type 'Bruker SMART APEX CCD'
_diffrn_measurement_method \w
_diffrn_radiation_monochromator graphite
_diffrn_radiation_type MoK\a
_diffrn_radiation_wavelength 0.71073
_diffrn_reflns_av_R_equivalents 0.0475
_diffrn_reflns_av_unetI/netI 0.0202
_diffrn_reflns_Laue_measured_fraction_full 0.980
_diffrn_reflns_Laue_measured_fraction_max 0.990
_diffrn_reflns_limit_h_max 14
_diffrn_reflns_limit_h_min -16
_diffrn_reflns_limit_k_max 16
_diffrn_reflns_limit_k_min -16
_diffrn_reflns_limit_l_max 16
_diffrn_reflns_limit_l_min -15
_diffrn_reflns_number 14088
_diffrn_reflns_point_group_measured_fraction_full 0.980
_diffrn_reflns_point_group_measured_fraction_max 0.990
_diffrn_reflns_theta_full 25.242
_diffrn_reflns_theta_max 40.430
_diffrn_reflns_theta_min 3.125
_exptl_absorpt_coefficient_mu 71.118
_exptl_absorpt_correction_T_max 0.0502
_exptl_absorpt_correction_T_min 0.0152
_exptl_absorpt_correction_type multi-scan
_exptl_absorpt_process_details '(SADABS; Bruker, 1999)'
_exptl_crystal_colour Black
_exptl_crystal_density_diffrn 8.092
_exptl_crystal_description Prism
_exptl_crystal_F_000 1627
_exptl_crystal_size_max 0.080
_exptl_crystal_size_mid 0.080
_exptl_crystal_size_min 0.060
_refine_diff_density_max 2.123
_refine_diff_density_min -1.139
_refine_diff_density_rms 0.277
_refine_ls_extinction_method none
_refine_ls_goodness_of_fit_ref 1.144
_refine_ls_hydrogen_treatment undef
_refine_ls_matrix_type full
_refine_ls_number_parameters 35
_refine_ls_number_reflns 834
_refine_ls_number_restraints 0
_refine_ls_restrained_S_all 1.144
_refine_ls_R_factor_all 0.0419
_refine_ls_R_factor_gt 0.0316
_refine_ls_shift/su_max 0.000
_refine_ls_shift/su_mean 0.000
_refine_ls_structure_factor_coef Fsqd
_refine_ls_weighting_details 'w=1/[\s^2^(Fo^2^)+(0.0273P)^2^+2.8275P] where P=(Fo^2^+2Fc^2^)/3'
_refine_ls_weighting_scheme calc
_refine_ls_wR_factor_gt 0.0625
_refine_ls_wR_factor_ref 0.0652
_reflns_Friedel_coverage 0.000
_reflns_number_gt 711
_reflns_number_total 834
_reflns_threshold_expression 'I > 2\s(I)'
_cod_data_source_file ic500773b_si_002.cif
_cod_data_source_block shelx
_cod_depositor_comments 'Adding full bibliography for 4340670.cif.'
_cod_original_cell_volume 783.29(5)
_cod_database_code 4340670
_shelx_space_group_comment
;
The symmetry employed for this shelxl refinement is uniquely defined
by the following loop, which should always be used as a source of
symmetry information in preference to the above space-group names.
They are only intended as comments.
;

loop_
_space_group_symop_operation_xyz
'x, y, z'
'-x+1/2, -y+1/2, z'
'-x+1/2, y, -z+1/2'
'x, -y+1/2, -z+1/2'
'z, x, y'
'z, -x+1/2, -y+1/2'
'-z+1/2, -x+1/2, y'
'-z+1/2, x, -y+1/2'
'y, z, x'
'-y+1/2, z, -x+1/2'
'y, -z+1/2, -x+1/2'
'-y+1/2, -z+1/2, x'
'-x, -y, -z'
'x-1/2, y-1/2, -z'
'x-1/2, -y, z-1/2'
'-x, y-1/2, z-1/2'
'-z, -x, -y'
'-z, x-1/2, y-1/2'
'z-1/2, x-1/2, -y'
'z-1/2, -x, y-1/2'
'-y, -z, -x'
'y-1/2, -z, x-1/2'
'-y, z-1/2, x-1/2'
'y-1/2, z-1/2, -x'

loop_
_atom_site_label
_atom_site_type_symbol
_atom_site_fract_x
_atom_site_fract_y
_atom_site_fract_z
_atom_site_U_iso_or_equiv
_atom_site_adp_type
_atom_site_occupancy
_atom_site_site_symmetry_order
_atom_site_calc_flag
_atom_site_refinement_flags_posn
_atom_site_refinement_flags_adp
_atom_site_refinement_flags_occupancy
Bi1 Bi 0.0000 0.0000 0.0000 0.02136(10) Uani 1 6 d S T P
Bi2 Bi 0.4010(3) 0.3766(5) 0.3802(7) 0.0229(4) Uani 0.3333 1 d . . P
Cr Cr 0.59597(10) 0.7500 0.2500 0.0138(2) Uani 0.969(6) 2 d S T P
O1 O 0.6150(4) 0.2500 0.2500 0.0152(7) Uani 1 2 d S T P
O2 O 0.1466(3) 0.1466(3) 0.1466(3) 0.0134(7) Uani 1 3 d S T P
O3 O 0.5398(3) 0.2471(3) 0.5929(3) 0.0143(4) Uani 1 1 d . . .

loop_
_atom_site_aniso_label
_atom_site_aniso_U_11
_atom_site_aniso_U_22
_atom_site_aniso_U_33
_atom_site_aniso_U_23
_atom_site_aniso_U_13
_atom_site_aniso_U_12
Bi1 0.02136(10) 0.02136(10) 0.02136(10) -0.00266(7) -0.00266(7) -0.00266(7)
Bi2 0.0358(10) 0.0161(8) 0.0167(7) -0.0016(2) -0.0061(10) -0.0064(8)
Cr 0.0122(4) 0.0175(4) 0.0118(4) -0.0004(3) 0.000 0.000
O1 0.0105(14) 0.0157(15) 0.0193(16) 0.0005(13) 0.000 0.000
O2 0.0134(7) 0.0134(7) 0.0134(7) -0.0007(8) -0.0007(8) -0.0007(8)
O3 0.0120(10) 0.0161(11) 0.0150(11) -0.0009(9) 0.0008(9) 0.0004(9)

loop_
_atom_type_symbol
_atom_type_description
_atom_type_scat_dispersion_real
_atom_type_scat_dispersion_imag
_atom_type_scat_source
O O 0.0106 0.0060 'International Tables Vol C Tables 4.2.6.8 and 6.1.1.4'
Cr Cr 0.3209 0.6236 'International Tables Vol C Tables 4.2.6.8 and 6.1.1.4'
Bi Bi -4.1077 10.2566 'International Tables Vol C Tables 4.2.6.8 and 6.1.1.4'

loop_
_geom_angle_atom_site_label_1
_geom_angle_atom_site_label_2
_geom_angle_atom_site_label_3
_geom_angle
_geom_angle_site_symmetry_1
_geom_angle_site_symmetry_3
O2 Bi1 O2 180.0(2) . 13
O2 Bi1 O3 104.33(7) . 19
O2 Bi1 O3 75.67(7) 13 19
O2 Bi1 O3 75.67(7) . 7
O2 Bi1 O3 104.33(7) 13 7
O3 Bi1 O3 180.00(18) 19 7
O2 Bi1 O3 104.33(7) . 23
O2 Bi1 O3 75.67(7) 13 23
O3 Bi1 O3 114.08(5) 19 23
O3 Bi1 O3 65.92(5) 7 23
O2 Bi1 O3 104.33(7) . 15
O2 Bi1 O3 75.67(7) 13 15
O3 Bi1 O3 114.08(5) 19 15
O3 Bi1 O3 65.92(5) 7 15
O3 Bi1 O3 114.08(5) 23 15
O2 Bi1 O3 75.67(7) . 3
O2 Bi1 O3 104.33(7) 13 3
O3 Bi1 O3 65.92(5) 19 3
O3 Bi1 O3 114.08(5) 7 3
O3 Bi1 O3 65.92(5) 23 3
O3 Bi1 O3 180.00(14) 15 3
O2 Bi1 O3 75.67(7) . 11
O2 Bi1 O3 104.33(7) 13 11
O3 Bi1 O3 65.92(5) 19 11
O3 Bi1 O3 114.08(5) 7 11
O3 Bi1 O3 180.00(6) 23 11
O3 Bi1 O3 65.92(5) 15 11
O3 Bi1 O3 114.08(5) 3 11
Bi2 Bi2 O2 91.7(18) 9 3
Bi2 Bi2 O2 119.3(13) 9 2
O2 Bi2 O2 75.9(2) 3 2
Bi2 Bi2 O2 47.8(8) 9 4
O2 Bi2 O2 72.6(2) 3 4
O2 Bi2 O2 72.14(19) 2 4
Bi2 Bi2 O1 158(3) 9 .
O2 Bi2 O1 70.25(8) 3 .
O2 Bi2 O1 69.84(14) 2 .
O2 Bi2 O1 131.79(13) 4 .
Bi2 Bi2 O3 138.3(18) 9 5
O2 Bi2 O3 129.79(18) 3 5
O2 Bi2 O3 74.5(3) 2 5
O2 Bi2 O3 132.1(3) 4 5
O1 Bi2 O3 61.84(14) . 5
Bi2 Bi2 O3 86(2) 9 .
O2 Bi2 O3 75.0(2) 3 .
O2 Bi2 O3 141.31(11) 2 .
O2 Bi2 O3 121.3(3) 4 .
O1 Bi2 O3 76.70(10) . .
O3 Bi2 O3 106.29(10) 5 .
Bi2 Bi2 Bi2 122.7(7) 9 4
O2 Bi2 Bi2 40.59(9) 3 4
O2 Bi2 Bi2 39.95(15) 2 4
O2 Bi2 Bi2 82.10(12) 4 4
O1 Bi2 Bi2 49.69(5) . 4
O3 Bi2 Bi2 93.7(2) 5 4
O3 Bi2 Bi2 102.6(2) . 4
Bi2 Bi2 Bi2 118.5(8) 9 6
O2 Bi2 Bi2 36.79(9) 3 6
O2 Bi2 Bi2 42.01(10) 2 6
O2 Bi2 Bi2 78.99(14) 4 6
O1 Bi2 Bi2 52.91(13) . 6
O3 Bi2 Bi2 98.1(2) 5 6
O3 Bi2 Bi2 101.53(7) . 6
Bi2 Bi2 Bi2 4.37(6) 4 6
Bi2 Bi2 Bi2 59.1(12) 9 12
O2 Bi2 Bi2 36.78(9) 3 12
O2 Bi2 Bi2 80.95(12) 2 12
O2 Bi2 Bi2 38.61(19) 4 12
O1 Bi2 Bi2 106.18(8) . 12
O3 Bi2 Bi2 155.2(2) 5 12
O3 Bi2 Bi2 90.46(15) . 12
Bi2 Bi2 Bi2 64.32(5) 4 12
Bi2 Bi2 Bi2 60.0 6 12
Bi2 Bi2 Bi2 120.1(4) 9 11
O2 Bi2 Bi2 41.32(18) 3 11
O2 Bi2 Bi2 37.21(10) 2 11
O2 Bi2 Bi2 78.43(14) 4 11
O1 Bi2 Bi2 53.38(8) . 11
O3 Bi2 Bi2 94.84(8) 5 11
O3 Bi2 Bi2 105.99(11) . 11
Bi2 Bi2 Bi2 4.08(8) 4 11
Bi2 Bi2 Bi2 4.84(7) 6 11
Bi2 Bi2 Bi2 62.44(17) 12 11
Bi2 Bi2 Bi2 82.5(16) 9 8
O2 Bi2 Bi2 80.68(14) 3 8
O2 Bi2 Bi2 37.21(10) 2 8
O2 Bi2 Bi2 37.4(2) 4 8
O1 Bi2 Bi2 106.18(8) . 8
O3 Bi2 Bi2 98.37(11) 5 8
O3 Bi2 Bi2 152.87(13) . 8
Bi2 Bi2 Bi2 64.03(11) 4 8
Bi2 Bi2 Bi2 63.26(10) 6 8
Bi2 Bi2 Bi2 62.62(4) 12 8
Bi2 Bi2 Bi2 60.0 11 8
O1 Cr O1 82.47(17) 21_666 22_665
O1 Cr O3 172.02(12) 21_666 16_665
O1 Cr O3 89.59(12) 22_665 16_665
O1 Cr O3 89.59(12) 21_666 13_666
O1 Cr O3 172.02(12) 22_665 13_666
O3 Cr O3 98.37(17) 16_665 13_666
O1 Cr O3 90.12(9) 21_666 6_565
O1 Cr O3 91.15(9) 22_665 6_565
O3 Cr O3 90.83(18) 16_665 6_565
O3 Cr O3 88.07(17) 13_666 6_565
O1 Cr O3 91.15(9) 21_666 5
O1 Cr O3 90.12(9) 22_665 5
O3 Cr O3 88.07(17) 16_665 5
O3 Cr O3 90.83(18) 13_666 5
O3 Cr O3 178.32(18) 6_565 5
O1 Cr Cr 41.24(9) 21_666 2_665
O1 Cr Cr 41.24(9) 22_665 2_665
O3 Cr Cr 130.82(9) 16_665 2_665
O3 Cr Cr 130.82(9) 13_666 2_665
O3 Cr Cr 90.84(9) 6_565 2_665
O3 Cr Cr 90.84(9) 5 2_665
Cr O1 Cr 97.53(17) 17_666 18_655
Cr O1 Bi2 99.41(10) 17_666 .
Cr O1 Bi2 147.33(17) 18_655 .
Cr O1 Bi2 147.33(17) 17_666 4
Cr O1 Bi2 99.41(10) 18_655 4
Bi2 O1 Bi2 80.62(11) . 4
Bi2 O2 Bi2 106.43(18) 3 11
Bi2 O2 Bi2 106.43(18) 3 7
Bi2 O2 Bi2 106.43(18) 11 7
Bi2 O2 Bi2 99.46(15) 3 2
Bi2 O2 Bi2 112.2(2) 11 2
Bi2 O2 Bi2 7.73(12) 7 2
Bi2 O2 Bi2 7.73(12) 3 10
Bi2 O2 Bi2 99.46(15) 11 10
Bi2 O2 Bi2 112.2(2) 7 10
Bi2 O2 Bi2 105.6(2) 2 10
Bi2 O2 Bi2 112.2(2) 3 6
Bi2 O2 Bi2 7.73(12) 11 6
Bi2 O2 Bi2 99.46(15) 7 6
Bi2 O2 Bi2 105.6(2) 2 6
Bi2 O2 Bi2 105.6(2) 10 6
Bi2 O2 Bi1 112.36(16) 3 .
Bi2 O2 Bi1 112.36(16) 11 .
Bi2 O2 Bi1 112.36(16) 7 .
Bi2 O2 Bi1 113.13(18) 2 .
Bi2 O2 Bi1 113.13(18) 10 .
Bi2 O2 Bi1 113.13(18) 6 .
Bi2 O2 Bi2 106.0(2) 3 4
Bi2 O2 Bi2 5.80(13) 11 4
Bi2 O2 Bi2 101.2(4) 7 4
Bi2 O2 Bi2 106.81(18) 2 4
Bi2 O2 Bi2 99.4(3) 10 4
Bi2 O2 Bi2 6.28(9) 6 4
Bi1 O2 Bi2 117.37(12) . 4
Bi2 O2 Bi2 101.2(4) 3 12
Bi2 O2 Bi2 106.0(2) 11 12
Bi2 O2 Bi2 5.80(13) 7 12
Bi2 O2 Bi2 6.28(9) 2 12
Bi2 O2 Bi2 106.81(18) 10 12
Bi2 O2 Bi2 99.4(3) 6 12
Bi1 O2 Bi2 117.37(12) . 12
Bi2 O2 Bi2 100.54(15) 4 12
Bi2 O2 Bi2 5.80(13) 3 8
Bi2 O2 Bi2 101.2(4) 11 8
Bi2 O2 Bi2 106.0(2) 7 8
Bi2 O2 Bi2 99.4(3) 2 8
Bi2 O2 Bi2 6.28(9) 10 8
Bi2 O2 Bi2 106.81(18) 6 8
Bi1 O2 Bi2 117.37(12) . 8
Bi2 O2 Bi2 100.54(15) 4 8
Bi2 O2 Bi2 100.54(15) 12 8
Cr O3 Cr 129.96(16) 13_666 9
Cr O3 Bi1 100.29(12) 13_666 3
Cr O3 Bi1 99.59(12) 9 3
Cr O3 Bi2 97.41(13) 13_666 9
Cr O3 Bi2 125.18(14) 9 9
Bi1 O3 Bi2 96.46(13) 3 9
Cr O3 Bi2 103.89(16) 13_666 .
Cr O3 Bi2 119.44(18) 9 .
Bi1 O3 Bi2 95.06(11) 3 .
Bi2 O3 Bi2 6.49(9) 9 .

loop_
_geom_bond_atom_site_label_1
_geom_bond_atom_site_label_2
_geom_bond_distance
_geom_bond_site_symmetry_2
Bi1 O2 2.340(5) .
Bi1 O2 2.340(5) 13
Bi1 O3 2.461(3) 19
Bi1 O3 2.461(3) 7
Bi1 O3 2.461(3) 23
Bi1 O3 2.461(3) 15
Bi1 O3 2.461(3) 3
Bi1 O3 2.461(3) 11
Bi2 Bi2 0.297(4) 9
Bi2 O2 2.179(4) 3
Bi2 O2 2.208(5) 2
Bi2 O2 2.368(3) 4
Bi2 O1 2.587(4) .
Bi2 O3 2.626(7) 5
Bi2 O3 2.628(6) .
Bi2 Bi2 3.347(4) 4
Bi2 Bi2 3.490(4) 6
Bi2 Bi2 3.490(4) 12
Bi2 Bi2 3.517(5) 11
Bi2 Bi2 3.517(5) 8
Cr O1 1.888(3) 21_666
Cr O1 1.888(3) 22_665
Cr O3 1.914(3) 16_665
Cr O3 1.914(3) 13_666
Cr O3 1.938(3) 6_565
Cr O3 1.938(3) 5
Cr Cr 2.8397(18) 2_665
O1 Cr 1.888(3) 17_666
O1 Cr 1.888(3) 18_655
O1 Bi2 2.587(4) 4
O2 Bi2 2.179(4) 3
O2 Bi2 2.179(4) 11
O2 Bi2 2.179(4) 7
O2 Bi2 2.208(5) 2
O2 Bi2 2.208(5) 10
O2 Bi2 2.208(5) 6
O2 Bi2 2.368(3) 4
O2 Bi2 2.368(3) 12
O2 Bi2 2.368(3) 8
O3 Cr 1.914(3) 13_666
O3 Cr 1.938(3) 9
O3 Bi1 2.461(3) 3
O3 Bi2 2.626(7) 9
